data_7047437
loop_
_publ_author_name
'Zhang, Da-Shuai'
'Zhang, Yong-Zheng'
'Gao, Jun'
'Liu, Hui-Ling'
'Hu, Hui'
'Geng, Long-Long'
'Zhang, Xiuling'
'Li, Yun-Wu'

_publ_section_title
;
 Structure modulation from unstable to stable MOFs by regulating secondary
 N-donor ligands.
;
_journal_issue 39
_journal_name_full 'Dalton transactions (Cambridge, England : 2003)'
_journal_page_first 14025
_journal_page_last 14032
_journal_paper_doi 10.1039/c8dt02858c
_journal_volume 47
_journal_year 2018
_chemical_formula_moiety 'C24 H18 Cd N5 O4'
_chemical_formula_sum 'C24 H18 Cd N5 O4'
_chemical_formula_weight 552.83
_space_group_crystal_system monoclinic
_space_group_IT_number 13
_space_group_name_Hall '-P 2yc'
_space_group_name_H-M_alt 'P 1 2/c 1'
_symmetry_space_group_name_Hall '-P 2yc'
_symmetry_space_group_name_H-M 'P 1 2/c 1'
_atom_sites_solution_hydrogens geom
_audit_creation_date 2018-03-31
_audit_creation_method
;
Olex2 1.2
(compiled 2017.08.10 svn.r3458 for OlexSys, GUI svn.r5381)
;
_audit_update_record
;
2018-04-20 deposited with the CCDC.
2018-09-05 downloaded from the CCDC.
;
_cell_angle_alpha 90.000(6)
_cell_angle_beta 104.488(6)
_cell_angle_gamma 90
_cell_formula_units_Z 4
_cell_length_a 12.292(4)
_cell_length_b 20.108(7)
_cell_length_c 19.807(7)
_cell_measurement_reflns_used 4870
_cell_measurement_temperature 293(2)
_cell_measurement_theta_max 21.099
_cell_measurement_theta_min 2.353
_cell_volume 4740(3)
_computing_cell_refinement 'SAINT v8.34A (Bruker, 2013)'
_computing_data_reduction 'SAINT v8.34A (Bruker, 2013)'
_computing_molecular_graphics 'Olex2 (Dolomanov et al., 2009)'
_computing_publication_material 'Olex2 (Dolomanov et al., 2009)'
_computing_structure_refinement 'ShelXL (Sheldrick, 2015)'
_diffrn_ambient_temperature 293(2)
_diffrn_measured_fraction_theta_full 0.989
_diffrn_measured_fraction_theta_max 0.989
_diffrn_measurement_device_type 'CCD area detector'
_diffrn_measurement_method 'phi and omega scans'
_diffrn_radiation_monochromator graphite
_diffrn_radiation_type MoK\a
_diffrn_radiation_wavelength 0.71069
_diffrn_reflns_av_R_equivalents 0.0826
_diffrn_reflns_av_unetI/netI 0.0956
_diffrn_reflns_Laue_measured_fraction_full 0.989
_diffrn_reflns_Laue_measured_fraction_max 0.989
_diffrn_reflns_limit_h_max 14
_diffrn_reflns_limit_h_min -12
_diffrn_reflns_limit_k_max 23
_diffrn_reflns_limit_k_min -22
_diffrn_reflns_limit_l_max 23
_diffrn_reflns_limit_l_min -23
_diffrn_reflns_number 25304
_diffrn_reflns_point_group_measured_fraction_full 0.989
_diffrn_reflns_point_group_measured_fraction_max 0.989
_diffrn_reflns_theta_full 24.847
_diffrn_reflns_theta_max 24.847
_diffrn_reflns_theta_min 1.013
_exptl_absorpt_coefficient_mu 0.481
_exptl_absorpt_correction_type none
_exptl_crystal_colour white
_exptl_crystal_colour_primary white
_exptl_crystal_density_diffrn 0.775
_exptl_crystal_description block
_exptl_crystal_F_000 1108
_exptl_crystal_size_max 0.28
_exptl_crystal_size_mid 0.23
_exptl_crystal_size_min 0.15
_refine_diff_density_max 1.093
_refine_diff_density_min -1.045
_refine_diff_density_rms 0.074
_refine_ls_extinction_method none
_refine_ls_goodness_of_fit_ref 0.956
_refine_ls_hydrogen_treatment constr
_refine_ls_matrix_type full
_refine_ls_number_parameters 308
_refine_ls_number_reflns 8136
_refine_ls_number_restraints 90
_refine_ls_restrained_S_all 0.957
_refine_ls_R_factor_all 0.0982
_refine_ls_R_factor_gt 0.0569
_refine_ls_shift/su_max 0.000
_refine_ls_shift/su_mean 0.000
_refine_ls_structure_factor_coef Fsqd
_refine_ls_weighting_details 'w=1/[\s^2^(Fo^2^)+(0.0996P)^2^] where P=(Fo^2^+2Fc^2^)/3'
_refine_ls_weighting_scheme calc
_refine_ls_wR_factor_gt 0.1592
_refine_ls_wR_factor_ref 0.1860
_reflns_Friedel_coverage 0.000
_reflns_number_gt 4505
_reflns_number_total 8136
_reflns_threshold_expression 'I > 2\s(I)'
_cod_data_source_file c8dt02858c2.cif
_cod_data_source_block a_sq
_cod_depositor_comments 'Adding full bibliography for 7047436--7047439.cif.'
_cod_database_code 7047437
_shelx_shelxl_version_number 2014/7
_shelx_space_group_comment
;
The symmetry employed for this shelxl refinement is uniquely defined
by the following loop, which should always be used as a source of
symmetry information in preference to the above space-group names.
They are only intended as comments.
;
_shelx_estimated_absorpt_t_max 0.931
_shelx_estimated_absorpt_t_min 0.877
_olex2_refinement_description
;
1. Fixed Uiso
 At 1.2 times of:
  All C(H) groups
 At 1.5 times of:
  All C(H,H,H) groups
2. Uiso/Uaniso restraints and constraints
C18 \\sim C19 \\sim C20 \\sim C21 \\sim C23 \\sim C24 \\sim N5: within 3.8A
with sigma of 0.004 and sigma for terminal atoms of 0.007
3.a Ternary CH refined with riding coordinates:
 C3(H3)
3.b Aromatic/amide H refined with riding coordinates:
 C2(H2), C16(H16), C12(H12), C5(H5), C13(H13), C9(H9), C6(H6), C8(H8),
 C15(H15), C1(H1), C23(H23), C20(H20), C21(H21), C24(H24)
3.c Idealised Me refined as rotating group:
 C19(H19A,H19B,H19C)
;
_olex2_submission_special_instructions 'No special instructions were received'

loop_
_space_group_symop_operation_xyz
'x, y, z'
'-x, y, -z+1/2'
'-x, -y, -z'
'x, -y, z-1/2'

loop_
_atom_site_label
_atom_site_type_symbol
_atom_site_fract_x
_atom_site_fract_y
_atom_site_fract_z
_atom_site_U_iso_or_equiv
_atom_site_adp_type
_atom_site_occupancy
_atom_site_site_symmetry_order
_atom_site_calc_flag
_atom_site_refinement_flags_posn
_atom_site_refinement_flags_adp
Cd1 Cd 0.56652(3) 0.15284(2) 0.50239(2) 0.05907(19) Uani 1 1 d . .
O1 O -0.2751(4) 0.1142(2) 0.5883(2) 0.0863(14) Uani 1 1 d . .
N2 N 0.3152(4) 0.0737(2) 0.6026(2) 0.0580(12) Uani 1 1 d . .
O2 O 0.4862(3) -0.0622(2) 0.9328(2) 0.0723(11) Uani 1 1 d . .
C3 C 0.2437(4) 0.0198(3) 0.6156(3) 0.0542(14) Uani 1 1 d . .
H3 H 0.2454 -0.0147 0.5810 0.065 Uiso 1 1 calc R .
C7 C -0.0997(4) 0.0886(3) 0.5643(3) 0.0575(15) Uani 1 1 d . .
O3 O 0.7416(4) 0.1298(3) 0.4837(2) 0.0970(16) Uani 1 1 d . .
O4 O 0.4644(4) 0.1608(2) 0.3860(2) 0.0817(13) Uani 1 1 d . .
C4 C 0.1224(4) 0.0455(3) 0.5999(3) 0.0580(15) Uani 1 1 d . .
N1 N 0.4394(4) 0.1305(3) 0.5642(3) 0.0716(15) Uani 1 1 d . .
N4 N 0.5946(5) 0.2608(3) 0.5229(3) 0.099(2) Uani 1 1 d . .
C11 C 0.2905(4) -0.0108(3) 0.6857(3) 0.0545(14) Uani 1 1 d . .
C2 C 0.3884(4) 0.0723(3) 0.5625(3) 0.0593(15) Uani 1 1 d . .
H2 H 0.4014 0.0356 0.5371 0.071 Uiso 1 1 calc R .
C10 C -0.2194(5) 0.1115(3) 0.5443(4) 0.0631(16) Uani 1 1 d . .
C17 C 0.4495(4) -0.0998(3) 0.8817(3) 0.0601(15) Uani 1 1 d . .
C18 C 0.5286(9) 0.3133(5) 0.5014(7) 0.161(2) Uani 1 1 d . U
C14 C 0.3894(4) -0.0691(3) 0.8134(3) 0.0607(15) Uani 1 1 d . .
C16 C 0.3131(5) -0.0775(3) 0.6912(3) 0.0620(15) Uani 1 1 d . .
H16 H 0.2952 -0.1037 0.6512 0.074 Uiso 1 1 calc R .
C12 C 0.3144(5) 0.0268(3) 0.7466(3) 0.0767(19) Uani 1 1 d . .
H12 H 0.2964 0.0718 0.7446 0.092 Uiso 1 1 calc R .
C5 C 0.0764(5) 0.0750(4) 0.5368(3) 0.089(2) Uani 1 1 d . .
H5 H 0.1206 0.0804 0.5053 0.107 Uiso 1 1 calc R .
C13 C 0.3643(5) -0.0019(3) 0.8094(3) 0.0743(18) Uani 1 1 d . .
H13 H 0.3814 0.0239 0.8496 0.089 Uiso 1 1 calc R .
C9 C 0.0551(5) 0.0362(3) 0.6438(3) 0.082(2) Uani 1 1 d . .
H9 H 0.0836 0.0154 0.6865 0.098 Uiso 1 1 calc R .
N3 N 0.3177(5) 0.1346(3) 0.6322(3) 0.0870(18) Uani 1 1 d . .
C6 C -0.0315(5) 0.0964(4) 0.5189(4) 0.087(2) Uani 1 1 d . .
H6 H -0.0600 0.1165 0.4758 0.104 Uiso 1 1 calc R .
C22 C 0.5368(8) 0.4353(4) 0.5082(7) 0.159(5) Uani 1 1 d . .
C8 C -0.0561(5) 0.0575(3) 0.6259(3) 0.082(2) Uani 1 1 d . .
H8 H -0.1011 0.0502 0.6565 0.098 Uiso 1 1 calc R .
N5 N 0.5790(7) 0.3697(4) 0.5261(6) 0.1655(19) Uani 1 1 d . U
C15 C 0.3616(5) -0.1069(3) 0.7542(3) 0.0689(17) Uani 1 1 d . .
H15 H 0.3754 -0.1524 0.7566 0.083 Uiso 1 1 calc R .
C1 C 0.3919(7) 0.1682(3) 0.6069(4) 0.093(2) Uani 1 1 d . .
H1 H 0.4098 0.2126 0.6172 0.112 Uiso 1 1 calc R .
C19 C 0.4146(8) 0.3114(4) 0.4603(7) 0.168(2) Uani 1 1 d . U
H19A H 0.4074 0.2779 0.4248 0.252 Uiso 1 1 calc GR .
H19B H 0.3946 0.3539 0.4388 0.252 Uiso 1 1 calc GR .
H19C H 0.3657 0.3010 0.4897 0.252 Uiso 1 1 calc GR .
C23 C 0.5899(9) 0.4789(5) 0.4816(7) 0.170(2) Uani 1 1 d . U
H23 H 0.6588 0.4672 0.4737 0.205 Uiso 1 1 calc R .
C20 C 0.6952(9) 0.2873(4) 0.5585(7) 0.167(2) Uani 1 1 d . U
H20 H 0.7597 0.2632 0.5789 0.200 Uiso 1 1 calc R .
C21 C 0.6854(9) 0.3538(4) 0.5591(7) 0.169(2) Uani 1 1 d . U
H21 H 0.7423 0.3836 0.5789 0.203 Uiso 1 1 calc R .
C24 C 0.5485(9) 0.5449(5) 0.4635(7) 0.176(2) Uani 1 1 d . U
H24 H 0.5777 0.5723 0.4345 0.211 Uiso 1 1 calc R .

loop_
_atom_site_aniso_label
_atom_site_aniso_U_11
_atom_site_aniso_U_22
_atom_site_aniso_U_33
_atom_site_aniso_U_23
_atom_site_aniso_U_13
_atom_site_aniso_U_12
Cd1 0.0415(3) 0.0571(3) 0.0755(3) -0.0001(2) 0.0089(2) 0.0052(2)
O1 0.055(3) 0.113(4) 0.093(3) 0.038(3) 0.024(3) 0.019(3)
N2 0.040(3) 0.070(3) 0.069(3) -0.003(3) 0.022(2) 0.007(2)
O2 0.072(3) 0.070(3) 0.068(3) 0.003(2) 0.006(2) -0.007(2)
C3 0.040(3) 0.060(4) 0.061(4) -0.005(3) 0.009(3) 0.002(3)
C7 0.040(3) 0.061(4) 0.066(4) 0.005(3) 0.003(3) 0.007(3)
O3 0.059(3) 0.158(5) 0.072(3) 0.003(3) 0.013(3) 0.029(3)
O4 0.075(3) 0.060(3) 0.098(3) -0.002(2) 0.000(3) 0.003(2)
C4 0.038(3) 0.069(4) 0.066(4) 0.006(3) 0.012(3) 0.002(3)
N1 0.047(3) 0.059(3) 0.108(4) -0.013(3) 0.017(3) 0.001(2)
N4 0.066(4) 0.064(4) 0.148(6) 0.010(4) -0.009(4) -0.009(3)
C11 0.037(3) 0.060(4) 0.063(4) -0.008(3) 0.006(3) 0.005(2)
C2 0.043(3) 0.060(4) 0.074(4) 0.004(3) 0.014(3) 0.016(3)
C10 0.049(4) 0.071(4) 0.064(4) 0.000(3) 0.005(3) 0.004(3)
C17 0.039(3) 0.053(4) 0.082(4) -0.004(3) 0.004(3) -0.003(3)
C18 0.118(3) 0.067(3) 0.270(5) -0.020(3) -0.006(4) 0.013(3)
C14 0.042(3) 0.059(4) 0.076(4) -0.004(3) 0.007(3) 0.003(3)
C16 0.061(4) 0.052(4) 0.070(4) -0.007(3) 0.010(3) 0.001(3)
C12 0.072(4) 0.067(4) 0.080(5) 0.002(4) 0.000(4) 0.019(3)
C5 0.050(4) 0.155(7) 0.064(4) 0.031(4) 0.019(3) 0.012(4)
C13 0.064(4) 0.074(4) 0.077(5) -0.022(4) 0.003(3) 0.006(3)
C9 0.055(4) 0.125(6) 0.066(4) 0.027(4) 0.014(3) 0.030(4)
N3 0.092(4) 0.066(4) 0.118(5) -0.033(3) 0.053(4) -0.012(3)
C6 0.056(4) 0.132(7) 0.070(4) 0.029(4) 0.012(4) 0.024(4)
C22 0.111(7) 0.036(4) 0.344(16) -0.012(7) 0.080(9) -0.007(4)
C8 0.056(4) 0.120(6) 0.076(4) 0.031(4) 0.028(3) 0.013(4)
N5 0.124(3) 0.069(3) 0.274(5) -0.018(3) -0.006(4) 0.014(3)
C15 0.070(4) 0.049(4) 0.083(5) -0.001(3) 0.010(4) 0.002(3)
C1 0.094(6) 0.069(5) 0.131(7) -0.023(4) 0.058(5) -0.015(4)
C19 0.121(4) 0.080(4) 0.272(6) -0.022(4) -0.008(4) 0.014(4)
C23 0.130(3) 0.076(3) 0.277(6) -0.015(4) -0.003(4) 0.013(3)
C20 0.123(4) 0.072(3) 0.273(6) -0.019(4) -0.011(4) 0.011(3)
C21 0.126(3) 0.074(3) 0.275(5) -0.019(3) -0.009(4) 0.010(3)
C24 0.138(4) 0.080(3) 0.281(6) -0.010(4) 0.001(4) 0.012(3)

loop_
_atom_type_symbol
_atom_type_description
_atom_type_scat_dispersion_real
_atom_type_scat_dispersion_imag
_atom_type_scat_source
C C 0.0033 0.0016 'International Tables Vol C Tables 4.2.6.8 and 6.1.1.4'
H H 0.0000 0.0000 'International Tables Vol C Tables 4.2.6.8 and 6.1.1.4'
Cd Cd -0.8075 1.2024 'International Tables Vol C Tables 4.2.6.8 and 6.1.1.4'
N N 0.0061 0.0033 'International Tables Vol C Tables 4.2.6.8 and 6.1.1.4'
O O 0.0106 0.0060 'International Tables Vol C Tables 4.2.6.8 and 6.1.1.4'

loop_
_geom_angle_atom_site_label_1
_geom_angle_atom_site_label_2
_geom_angle_atom_site_label_3
_geom_angle
_geom_angle_site_symmetry_1
_geom_angle_site_symmetry_3
O1 Cd1 C10 27.39(15) 1_655 1_655
O1 Cd1 C17 132.01(19) 1_655 4
O2 Cd1 O1 108.40(16) 4 1_655
O2 Cd1 C10 100.21(17) 4 1_655
O2 Cd1 C17 27.85(15) 4 4
O3 Cd1 O1 54.64(15) . 1_655
O3 Cd1 O2 91.28(17) . 4
O3 Cd1 O4 98.48(17) . .
O3 Cd1 C10 27.27(16) . 1_655
O3 Cd1 C17 95.20(17) . 4
O4 Cd1 O1 150.58(18) . 1_655
O4 Cd1 O2 55.34(14) . 4
O4 Cd1 C10 124.69(19) . 1_655
O4 Cd1 C17 27.49(14) . 4
N1 Cd1 O1 95.80(18) . 1_655
N1 Cd1 O2 85.22(17) . 4
N1 Cd1 O3 147.34(19) . .
N1 Cd1 O4 105.91(18) . .
N1 Cd1 C10 121.9(2) . 1_655
N1 Cd1 C17 96.56(18) . 4
N4 Cd1 O1 97.3(2) . 1_655
N4 Cd1 O2 152.84(19) . 4
N4 Cd1 O3 96.7(2) . .
N4 Cd1 O4 97.71(19) . .
N4 Cd1 N1 101.1(2) . .
N4 Cd1 C10 98.65(19) . 1_655
N4 Cd1 C17 125.2(2) . 4
C17 Cd1 C10 114.72(19) 4 1_655
C10 O1 Cd1 90.6(3) . 1_455
C2 N2 C3 127.7(5) . .
C2 N2 N3 109.2(5) . .
N3 N2 C3 123.1(5) . .
C17 O2 Cd1 91.1(4) . 4_556
N2 C3 C4 108.2(4) . .
N2 C3 C11 111.2(4) . .
C11 C3 C4 117.0(5) . .
C6 C7 C10 120.6(5) . .
C8 C7 C10 121.3(6) . .
C8 C7 C6 118.0(5) . .
C10 O3 Cd1 93.1(4) 1_655 .
C17 O4 Cd1 91.9(4) 4 .
C5 C4 C3 119.2(5) . .
C9 C4 C3 122.9(5) . .
C9 C4 C5 117.8(5) . .
C2 N1 Cd1 123.4(4) . .
C2 N1 C1 103.4(6) . .
C1 N1 Cd1 133.1(5) . .
C18 N4 Cd1 131.4(6) . .
C18 N4 C20 104.7(7) . .
C20 N4 Cd1 123.7(5) . .
C16 C11 C3 120.1(5) . .
C16 C11 C12 118.0(6) . .
C12 C11 C3 121.9(5) . .
N1 C2 N2 110.5(5) . .
O1 C10 Cd1 62.1(3) . 1_455
O1 C10 C7 120.6(6) . .
C7 C10 Cd1 177.3(5) . 1_455
O3 C10 Cd1 59.6(3) 1_455 1_455
O3 C10 O1 121.6(6) 1_455 .
O3 C10 C7 117.7(6) 1_455 .
O2 C17 Cd1 61.1(3) . 4_556
O2 C17 C14 118.4(5) . .
O4 C17 Cd1 60.6(3) 4_556 4_556
O4 C17 O2 121.7(6) 4_556 .
O4 C17 C14 119.9(6) 4_556 .
C14 C17 Cd1 177.2(4) . 4_556
N4 C18 C19 126.0(9) . .
N5 C18 N4 111.6(9) . .
N5 C18 C19 122.2(9) . .
C13 C14 C17 120.4(6) . .
C15 C14 C17 120.4(5) . .
C15 C14 C13 119.2(6) . .
C11 C16 C15 121.8(6) . .
C13 C12 C11 120.5(6) . .
C6 C5 C4 122.0(6) . .
C12 C13 C14 120.5(6) . .
C4 C9 C8 120.9(6) . .
C1 N3 N2 103.9(5) . .
C5 C6 C7 120.4(6) . .
C23 C22 N5 122.9(10) . .
C23 C22 C24 119.4(9) . 3_666
C24 C22 N5 115.7(10) 3_666 .
C7 C8 C9 120.9(6) . .
C18 N5 C22 126.2(9) . .
C18 N5 C21 106.5(8) . .
C21 N5 C22 126.0(9) . .
C14 C15 C16 120.0(6) . .
N3 C1 N1 112.9(6) . .
C22 C23 C24 123.5(11) . .
C21 C20 N4 108.7(9) . .
C20 C21 N5 108.1(9) . .
C22 C24 C23 115.2(12) 3_666 .

loop_
_geom_bond_atom_site_label_1
_geom_bond_atom_site_label_2
_geom_bond_distance
_geom_bond_site_symmetry_2
Cd1 O1 2.373(4) 1_655
Cd1 O2 2.348(4) 4
Cd1 O3 2.320(4) .
Cd1 O4 2.338(5) .
Cd1 N1 2.258(5) .
Cd1 N4 2.219(6) .
Cd1 C10 2.686(6) 1_655
Cd1 C17 2.682(6) 4
O1 Cd1 2.373(4) 1_455
O1 C10 1.236(7) .
N2 C3 1.458(7) .
N2 C2 1.341(6) .
N2 N3 1.354(6) .
O2 Cd1 2.348(4) 4_556
O2 C17 1.253(7) .
C3 C4 1.535(7) .
C3 C11 1.496(7) .
C7 C10 1.498(7) .
C7 C6 1.383(8) .
C7 C8 1.357(7) .
O3 C10 1.232(7) 1_655
O4 C17 1.239(6) 4
C4 C5 1.372(8) .
C4 C9 1.355(7) .
N1 C2 1.323(7) .
N1 C1 1.372(8) .
N4 C18 1.336(11) .
N4 C20 1.370(11) .
C11 C16 1.368(7) .
C11 C12 1.392(8) .
C10 Cd1 2.686(6) 1_455
C10 O3 1.232(7) 1_455
C17 Cd1 2.682(6) 4_556
C17 O4 1.239(6) 4_556
C17 C14 1.502(8) .
C18 N5 1.325(12) .
C18 C19 1.434(12) .
C14 C13 1.385(8) .
C14 C15 1.367(8) .
C16 C15 1.374(8) .
C12 C13 1.370(8) .
C5 C6 1.355(8) .
C9 C8 1.390(8) .
N3 C1 1.329(8) .
C22 N5 1.429(11) .
C22 C23 1.282(13) .
C22 C24 1.367(14) 3_666
N5 C21 1.347(12) .
C23 C24 1.435(12) .
C20 C21 1.342(10) .
C24 C22 1.367(14) 3_666
